data_1561896
loop_
_publ_author_name
'Bette, Sebastian'
'Dinnebier, Robert E.'
'R\"oder, Christian'
'Freyer, Daniela'

_publ_section_title
;
 A solid solution series of atacamite type Ni2Mg2&#x2212;2Cl(OH)3
;
_journal_name_full 'Journal of Solid State Chemistry'
_journal_page_first 131
_journal_page_last 140
_journal_paper_doi 10.1016/j.jssc.2015.04.015
_journal_volume 228
_journal_year 2015
_chemical_formula_moiety 'Cl0.58 H1.42 Mg0.30 Ni0.70 O1.42'
_chemical_formula_sum 'Cl0.58 H1.42 Mg0.3 Ni0.7 O1.42'
_chemical_formula_weight 93.090
_chemical_name_common 'Ni0.70Mg0.30Cl0.58(OH)1.42; Ni0.70Mg0.30Cl0.58(OH)1.42 (ss-type-OH)'
_space_group_IT_number 164
_space_group_name_Hall '-P 3 2"'
_space_group_name_H-M_alt 'P -3 m 1'
_symmetry_Int_Tables_number 164
_symmetry_space_group_name_H-M 'P -3 m 1'
_audit_creation_method TOPAS
_cell_angle_alpha 90
_cell_angle_beta 90
_cell_angle_gamma 120
_cell_formula_units_Z 1
_cell_length_a 3.195741(38)
_cell_length_b 3.195741(38)
_cell_length_c 5.50343(18)
_cell_measurement_temperature 295
_cell_volume 48.6751(18)
_diffrn_ambient_temperature 295
_diffrn_detector
; 
 Mythen Dectris 1 K  
;
_diffrn_radiation_monochromator 'Johannson Ge(111) primary beam monochromator'
_diffrn_radiation_probe x-ray
_diffrn_radiation_type 'Mo K\a'
_diffrn_radiation_wavelength 0.70930
_diffrn_source_type Mo-tube
_exptl_absorpt_process_details
;   
 ?
;
_exptl_crystal_colour green
_exptl_crystal_density_diffrn 3.18
_exptl_crystal_description 'microcrystalline powder'
_pd_calc_method 'Rietveld Refinement'
_pd_instr_location
; 
'Stoe Stadi P, Debye-Scherrer mode, MPI-FKF, Stuttgart, Germany'
;
_pd_meas_2theta_range_inc 0.012
_pd_meas_2theta_range_max 60.0
_pd_meas_2theta_range_min 2.0
_pd_meas_scan_method step
_pd_proc_2theta_range_inc 0.012
_pd_proc_2theta_range_max 60.0
_pd_proc_2theta_range_min 2.0
_pd_proc_info_data_reduction binning
_pd_proc_info_excluded_regions
;
 ?
;
_pd_proc_ls_background_function
;   
'Chebyshev polynomial'
;
_pd_proc_ls_peak_cutoff 0.00100
_pd_proc_ls_profile_function
;
 Fundamental parameters
;
_pd_proc_ls_prof_R_factor 0.0266
_pd_proc_ls_prof_wR_expected 0.0020
_pd_proc_ls_prof_wR_factor 0.0352
_pd_spec_mounting
; 
'0.5 mm glass capillary'
;
_pd_spec_mount_mode transmission
_pd_spec_shape cylinder
_refine_ls_number_parameters 33
_refine_ls_R_Fsqd_factor 0.0188
_cod_data_source_file JSSC-2015-228-131.cif
_cod_data_source_block Ni0.70Mg0.30Cl0.58(OH)1.42
_cod_depositor_comments
;
The following automatic conversions were performed:

data item '_diffrn_radiation_probe' value 'X-ray' was changed to
'x-ray' in accordance with the built-in table derived from the CIF
Core dictionary named 'cif_core.dic' version 2.4.5 last updated on
2014-11-21.

Automatic conversion script
Id: cif_fix_values 8369 2020-08-20 11:38:08Z andrius 
;
_cod_original_cell_volume 48.6751(19)
_cod_original_sg_symbol_H-M P-3m1
_cod_original_formula_sum 'Cl0.58 H1.42 Mg0.30 Ni0.70 O1.42'
_cod_database_code 1561896

loop_
_symmetry_equiv_pos_site_id
_symmetry_equiv_pos_as_xyz
1 '-x, -x+y, -z'
2 '-x, -y, -z'
3 '-x+y, -x, z'
4 '-x+y, y, z'
5 '-y, -x, z'
6 '-y, x-y, z'
7 'y, -x+y, -z'
8 'y, x, -z'
9 'x-y, -y, -z'
10 'x-y, x, -z'
11 'x, y, z'
12 'x, x-y, z'

loop_
_atom_site_label
_atom_site_type_symbol
_atom_site_symmetry_multiplicity
_atom_site_Wyckoff_symbol
_atom_site_fract_x
_atom_site_fract_y
_atom_site_fract_z
_atom_site_occupancy
_atom_site_B_iso_or_equiv
O1 O 2 c 0.3333333 0.6666667 0.15671(70) 0.7100(28) 0.773(50)
Cl1 Cl 2 c 0.3333333 0.6666667 0.31816(85) 0.2900(28) 0.773(50)
Ni1 Ni 1 a 0 0 0 0.7000(65) 0.997(17)
Mg1 Mg 1 a 0 0 0 0.3000(65) 0.997(17)

loop_
_atom_type_symbol
_atom_type_oxidation_number
Ni 2
Mg 2
Cl -1
O -2

loop_
_geom_bond_atom_site_label_1
_geom_bond_atom_site_label_2
_geom_bond_distance
_geom_bond_multiplicity
Ni1 O1 2.0367(17) 6
Ni1 Cl1 2.5437(33) 6
Mg1 O1 2.0367(17) 6
Mg1 Cl1 2.5437(33) 6
